data_7706108
loop_
_publ_author_name
'Cica\<c-Hudi, Mario'
'Feil, Christoph M.'
'Birchall, Nicholas'
'Nieger, Martin'
'Gudat, Dietrich'

_publ_section_title
;
 Proton transfer vs. oligophosphine formation by P-C/P-H \s-bond
 metathesis: decoding the competing Br\/onsted and Lewis type reactivities
 of imidazolio-phosphines.
;
_journal_issue 47
_journal_name_full 'Dalton transactions (Cambridge, England : 2003)'
_journal_page_first 17401
_journal_page_last 17413
_journal_paper_doi 10.1039/d0dt03633a
_journal_volume 49
_journal_year 2020
_chemical_formula_moiety 'C5 H10 N2 P, I'
_chemical_formula_sum 'C5 H10 I N2 P'
_chemical_formula_weight 256.02
_space_group_crystal_system orthorhombic
_space_group_IT_number 59
_space_group_name_Hall '-P 2ab 2a'
_space_group_name_H-M_alt 'P m m n :2'
_atom_sites_solution_hydrogens mixed
_atom_sites_solution_primary direct
_atom_sites_solution_secondary difmap
_audit_creation_method SHELXL-2014/7
_audit_update_record
;
2020-03-23 deposited with the CCDC.	2020-11-09 downloaded from the CCDC.
;
_cell_angle_alpha 90
_cell_angle_beta 90
_cell_angle_gamma 90
_cell_formula_units_Z 2
_cell_length_a 8.4133(14)
_cell_length_b 7.1479(11)
_cell_length_c 7.5050(11)
_cell_measurement_reflns_used 409
_cell_measurement_temperature 130(2)
_cell_measurement_theta_max 24.971
_cell_measurement_theta_min 2.714
_cell_volume 451.33(12)
_computing_cell_refinement 'Bruker ApexII Software Suite, 2008'
_computing_data_collection 'Bruker ApexII Software Suite, 2008'
_computing_data_reduction 'Bruker ApexII Software Suite, 2008'
_computing_molecular_graphics 'SHELXS plus XP (Sheldrick, 1991)'
_computing_publication_material 'SHELXL-2014/7 (Sheldrick, 2014)'
_computing_structure_refinement 'SHELXL-2014/7 (Sheldrick, 2014)'
_computing_structure_solution 'SHELXS-2014/7 (Sheldrick, 2014)'
_diffrn_ambient_temperature 130(2)
_diffrn_measured_fraction_theta_full 0.959
_diffrn_measured_fraction_theta_max 0.959
_diffrn_measurement_device_type 'Bruker Kappa ApexII Duo'
_diffrn_measurement_method 'Omega and phi scans'
_diffrn_radiation_type MoK\a
_diffrn_radiation_wavelength 0.71073
_diffrn_reflns_av_R_equivalents 0.0645
_diffrn_reflns_av_unetI/netI 0.0366
_diffrn_reflns_Laue_measured_fraction_full 0.959
_diffrn_reflns_Laue_measured_fraction_max 0.959
_diffrn_reflns_limit_h_max 9
_diffrn_reflns_limit_h_min -9
_diffrn_reflns_limit_k_max 8
_diffrn_reflns_limit_k_min -5
_diffrn_reflns_limit_l_max 8
_diffrn_reflns_limit_l_min -8
_diffrn_reflns_number 4551
_diffrn_reflns_point_group_measured_fraction_full 0.959
_diffrn_reflns_point_group_measured_fraction_max 0.959
_diffrn_reflns_theta_full 25.014
_diffrn_reflns_theta_max 25.014
_diffrn_reflns_theta_min 2.714
_diffrn_source 'fine-focus sealed tube'
_exptl_absorpt_coefficient_mu 3.653
_exptl_absorpt_correction_T_max 0.8917
_exptl_absorpt_correction_T_min 0.5327
_exptl_absorpt_correction_type numerical
_exptl_absorpt_process_details 'BLESSING 1995'
_exptl_crystal_colour colourless
_exptl_crystal_density_diffrn 1.884
_exptl_crystal_description prism
_exptl_crystal_F_000 244
_exptl_crystal_size_max 0.111
_exptl_crystal_size_mid 0.097
_exptl_crystal_size_min 0.081
_refine_diff_density_max 2.867
_refine_diff_density_min -2.254
_refine_diff_density_rms 0.272
_refine_ls_extinction_method none
_refine_ls_goodness_of_fit_ref 1.288
_refine_ls_hydrogen_treatment mixed
_refine_ls_matrix_type full
_refine_ls_number_parameters 38
_refine_ls_number_reflns 447
_refine_ls_number_restraints 45
_refine_ls_restrained_S_all 1.276
_refine_ls_R_factor_all 0.0735
_refine_ls_R_factor_gt 0.0639
_refine_ls_shift/su_max 0.000
_refine_ls_shift/su_mean 0.000
_refine_ls_structure_factor_coef Fsqd
_refine_ls_weighting_details 'w=1/[\s^2^(Fo^2^)+(0.0290P)^2^+12.3500P] where P=(Fo^2^+2Fc^2^)/3'
_refine_ls_weighting_scheme calc
_refine_ls_wR_factor_gt 0.1431
_refine_ls_wR_factor_ref 0.1480
_reflns_Friedel_coverage 0.000
_reflns_number_gt 409
_reflns_number_total 447
_reflns_threshold_expression 'I > 2\s(I)'
_cod_data_source_file d0dt03633a2.cif
_cod_data_source_block g480_mn
_cod_original_sg_symbol_H-M 'P m m n'
_cod_database_code 7706108
_shelx_shelxl_version_number 2014/7
_shelx_space_group_comment
;
The symmetry employed for this shelxl refinement is uniquely defined
by the following loop, which should always be used as a source of
symmetry information in preference to the above space-group names.
They are only intended as comments.
;
_shelx_estimated_absorpt_t_min 0.687
_shelx_estimated_absorpt_t_max 0.756

loop_
_space_group_symop_operation_xyz
'x, y, z'
'-x+1/2, -y+1/2, z'
'x+1/2, -y, -z'
'-x, y+1/2, -z'
'-x, -y, -z'
'x-1/2, y-1/2, -z'
'-x-1/2, y, z'
'x, -y-1/2, z'

loop_
_atom_site_label
_atom_site_type_symbol
_atom_site_fract_x
_atom_site_fract_y
_atom_site_fract_z
_atom_site_U_iso_or_equiv
_atom_site_adp_type
_atom_site_occupancy
_atom_site_site_symmetry_order
_atom_site_calc_flag
_atom_site_refinement_flags_posn
_atom_site_refinement_flags_adp
_atom_site_refinement_flags_occupancy
_atom_site_disorder_assembly
_atom_site_disorder_group
P1 P 0.7500 0.7500 1.0068(8) 0.0454(19) Uani 1 4 d DS TU P . .
H1A H 0.612(17) 0.69(5) 1.01(6) 0.068 Uiso 0.25 1 d D U P A -1
H1B H 0.76(5) 0.914(17) 1.06(4) 0.068 Uiso 0.25 1 d D U P B -1
N1 N 0.8783(15) 0.7500 0.6596(15) 0.024(3) Uani 1 2 d S TU P . .
C1 C 0.7500 0.7500 0.764(3) 0.025(4) Uani 1 4 d S TU P . .
C2 C 0.8292(18) 0.7500 0.4850(18) 0.025(3) Uani 1 2 d S TU P . .
H2 H 0.8960 0.7500 0.3830 0.030 Uiso 1 2 calc R U P . .
C3 C 1.0428(19) 0.7500 0.721(2) 0.038(4) Uani 1 2 d S TU P . .
H3A H 1.0518 0.8264 0.8285 0.057 Uiso 0.5 1 calc R U P . .
H3B H 1.1112 0.8022 0.6273 0.057 Uiso 0.5 1 calc R U P . .
H3C H 1.0759 0.6215 0.7469 0.057 Uiso 0.5 1 calc R U P . .
I1 I 0.7500 0.2500 0.78027(18) 0.0304(6) Uani 1 4 d S TU P . .

loop_
_atom_site_aniso_label
_atom_site_aniso_U_11
_atom_site_aniso_U_22
_atom_site_aniso_U_33
_atom_site_aniso_U_23
_atom_site_aniso_U_13
_atom_site_aniso_U_12
P1 0.053(4) 0.077(5) 0.007(2) 0.000 0.000 0.000
N1 0.030(5) 0.028(8) 0.013(4) 0.000 -0.001(3) 0.000
C1 0.029(7) 0.035(13) 0.010(5) 0.000 0.000 0.000
C2 0.030(5) 0.031(5) 0.015(4) 0.000 0.000(3) 0.000
C3 0.032(6) 0.058(12) 0.025(7) 0.000 -0.006(5) 0.000
I1 0.0426(10) 0.0375(10) 0.0112(7) 0.000 0.000 0.000

loop_
_atom_type_symbol
_atom_type_description
_atom_type_scat_dispersion_real
_atom_type_scat_dispersion_imag
_atom_type_scat_source
C C 0.0033 0.0016 'International Tables Vol C Tables 4.2.6.8 and 6.1.1.4'
H H 0.0000 0.0000 'International Tables Vol C Tables 4.2.6.8 and 6.1.1.4'
I I -0.4742 1.8119 'International Tables Vol C Tables 4.2.6.8 and 6.1.1.4'
N N 0.0061 0.0033 'International Tables Vol C Tables 4.2.6.8 and 6.1.1.4'
P P 0.1023 0.0942 'International Tables Vol C Tables 4.2.6.8 and 6.1.1.4'

loop_
_geom_angle_atom_site_label_1
_geom_angle_atom_site_label_2
_geom_angle_atom_site_label_3
_geom_angle
_geom_angle_site_symmetry_1
_geom_angle_site_symmetry_3
_geom_angle_publ_flag
C1 P1 H1A 90(10) . . ?
C1 P1 H1B 110(10) . . ?
H1A P1 H1B 114(2) . . ?
C1 N1 C2 108.4(13) . . ?
C1 N1 C3 125.8(12) . . ?
C2 N1 C3 125.8(13) . . ?
N1 C1 N1 108.2(16) 2_665 . ?
N1 C1 P1 125.9(8) 2_665 . ?
N1 C1 P1 125.9(8) . . ?
C2 C2 N1 107.5(8) 2_665 . ?
C2 C2 H2 126.3 2_665 . ?
N1 C2 H2 126.3 . . ?
N1 C3 H3A 109.5 . . ?
N1 C3 H3B 109.5 . . ?
H3A C3 H3B 109.5 . . ?
N1 C3 H3C 109.5 . . ?
H3A C3 H3C 109.5 . . ?
H3B C3 H3C 109.5 . . ?

loop_
_geom_bond_atom_site_label_1
_geom_bond_atom_site_label_2
_geom_bond_distance
_geom_bond_site_symmetry_2
_geom_bond_publ_flag
P1 C1 1.83(2) . ?
P1 H1A 1.250(11) . ?
P1 H1B 1.250(11) . ?
N1 C1 1.332(16) . ?
N1 C2 1.373(17) . ?
N1 C3 1.46(2) . ?
C1 N1 1.332(16) 2_665 ?
C2 C2 1.33(3) 2_665 ?
C2 H2 0.9500 . ?
C3 H3A 0.9800 . ?
C3 H3B 0.9800 . ?
C3 H3C 0.9800 . ?

loop_
_geom_hbond_atom_site_label_D
_geom_hbond_atom_site_label_H
_geom_hbond_atom_site_label_A
_geom_hbond_distance_DH
_geom_hbond_distance_HA
_geom_hbond_distance_DA
_geom_hbond_angle_DHA
_geom_hbond_site_symmetry_A
P1 H1B I1 1.250(11) 3.2(3) 3.958(3) 119(19) 1_565
C2 H2 I1 0.95 3.22 4.062(15) 148.6 5_766
C3 H3B I1 0.98 3.30 4.143(17) 145.9 5_766

loop_
_geom_torsion_atom_site_label_1
_geom_torsion_atom_site_label_2
_geom_torsion_atom_site_label_3
_geom_torsion_atom_site_label_4
_geom_torsion
_geom_torsion_site_symmetry_1
_geom_torsion_site_symmetry_2
_geom_torsion_site_symmetry_3
_geom_torsion_site_symmetry_4
_geom_torsion_publ_flag
C2 N1 C1 N1 0.000(3) . . . 2_665 ?
C3 N1 C1 N1 180.000(3) . . . 2_665 ?
C2 N1 C1 P1 180.000(1) . . . . ?
C3 N1 C1 P1 0.000(3) . . . . ?
C1 N1 C2 C2 0.000(3) . . . 2_665 ?
C3 N1 C2 C2 180.000(3) . . . 2_665 ?
